data_7715614
loop_
_publ_author_name
'Brook, David J. R.'
'DaRos, Jeffrey'
'Ponnekanti, Aamani'
'Agrestini, Stefano'
'Pellegrin, Eric'

_publ_section_title
;
 Spectroscopic and thermodynamic characterization of a cobalt-verdazyl
 valence tautomeric system. influence of crystal structure, solvent and
 counterion.
;
_journal_issue 17
_journal_name_full 'Dalton transactions (Cambridge, England : 2003)'
_journal_page_first 7536
_journal_page_last 7545
_journal_paper_doi 10.1039/d4dt00465e
_journal_volume 53
_journal_year 2024
_chemical_formula_moiety 'C30 H30 Co N12 O2, B2 F8'
_chemical_formula_sum 'C30 H30 B2 Co F8 N12 O2'
_chemical_formula_weight 823.21
_space_group_crystal_system orthorhombic
_space_group_IT_number 70
_space_group_name_Hall '-F 2uv 2vw'
_space_group_name_H-M_alt 'F d d d :2'
_atom_sites_solution_hydrogens geom
_atom_sites_solution_primary dual
_audit_creation_date 2024-02-13
_audit_creation_method
;
Olex2 1.5
(compiled 2023.08.24 svn.re1ec1418 for OlexSys, GUI svn.r6817)
;
_audit_update_record
;
2024-02-14 deposited with the CCDC.	2024-04-02 downloaded from the CCDC.
;
_cell_angle_alpha 90
_cell_angle_beta 90
_cell_angle_gamma 90
_cell_formula_units_Z 8
_cell_length_a 13.1032(8)
_cell_length_b 17.2017(10)
_cell_length_c 30.254(2)
_cell_measurement_reflns_used 1411
_cell_measurement_temperature 250.0(7)
_cell_measurement_theta_max 25.6520
_cell_measurement_theta_min 2.6890
_cell_volume 6819.2(7)
_computing_cell_refinement 'CrysAlisPro 1.171.41.123a (Rigaku OD, 2022)'
_computing_data_collection 'CrysAlisPro 1.171.41.123a (Rigaku OD, 2022)'
_computing_data_reduction 'CrysAlisPro 1.171.41.123a (Rigaku OD, 2022)'
_computing_molecular_graphics 'Olex2 1.5 (Dolomanov et al., 2009)'
_computing_publication_material 'Olex2 1.5 (Dolomanov et al., 2009)'
_computing_structure_refinement 'ShelXL 2018/3 (Sheldrick, 2015)'
_computing_structure_solution 'ShelXT n/a (Sheldrick, 2015)'
_diffrn_ambient_environment N~2~
_diffrn_ambient_temperature 250.0(7)
_diffrn_detector 'CCD plate'
_diffrn_detector_area_resol_mean 15.9653
_diffrn_detector_type Sapphire3
_diffrn_measured_fraction_theta_full 0.999
_diffrn_measured_fraction_theta_max 0.996
_diffrn_measurement_details
;
List of Runs (angles in degrees, time in seconds):

  # Type    Start    End  Width  t~exp~   \w     \q     \k     \f   Frames
#--------------------------------------------------------------------------
  1  \w    -96.00  -6.00   1.00   20.00    --  -27.28 -57.00  60.00   90
  2  \w    -49.00  42.00   1.00   20.00    --  -27.28  57.00-150.00   91
  3  \w   -100.00 -38.00   1.00   20.00    --  -27.28 -19.00 150.00   62
;
_diffrn_measurement_device 'four-circle diffractometer'
_diffrn_measurement_device_type 'Xcalibur, Sapphire3'
_diffrn_measurement_method '\w scans'
_diffrn_orient_matrix_type 'CrysAlisPro convention (1999,Acta A55,543-557)'
_diffrn_orient_matrix_UB_11 -0.0182799000
_diffrn_orient_matrix_UB_12 -0.0241386000
_diffrn_orient_matrix_UB_13 -0.0172871000
_diffrn_orient_matrix_UB_21 -0.0332399000
_diffrn_orient_matrix_UB_22 0.0301519000
_diffrn_orient_matrix_UB_23 -0.0069793000
_diffrn_orient_matrix_UB_31 0.0385595000
_diffrn_orient_matrix_UB_32 0.0145178000
_diffrn_orient_matrix_UB_33 -0.0142198000
_diffrn_radiation_monochromator graphite
_diffrn_radiation_probe x-ray
_diffrn_radiation_type 'Mo K\a'
_diffrn_radiation_wavelength 0.71073
_diffrn_reflns_av_R_equivalents 0.0645
_diffrn_reflns_av_unetI/netI 0.0666
_diffrn_reflns_Laue_measured_fraction_full 0.999
_diffrn_reflns_Laue_measured_fraction_max 0.996
_diffrn_reflns_limit_h_max 18
_diffrn_reflns_limit_h_min -17
_diffrn_reflns_limit_k_max 23
_diffrn_reflns_limit_k_min -24
_diffrn_reflns_limit_l_max 42
_diffrn_reflns_limit_l_min -40
_diffrn_reflns_number 9778
_diffrn_reflns_point_group_measured_fraction_full 0.999
_diffrn_reflns_point_group_measured_fraction_max 0.996
_diffrn_reflns_theta_full 25.242
_diffrn_reflns_theta_max 30.500
_diffrn_reflns_theta_min 2.066
_diffrn_source 'fine-focus sealed X-ray tube'
_diffrn_source_type 'Enhance (Mo) X-ray Source'
_exptl_absorpt_coefficient_mu 0.598
_exptl_absorpt_correction_T_max 0.999
_exptl_absorpt_correction_T_min 0.988
_exptl_absorpt_correction_type analytical
_exptl_absorpt_process_details
;
CrysAlisPro 1.171.41.123a (Rigaku Oxford Diffraction, 2022)
Analytical numeric absorption correction using a multifaceted crystal
model based on expressions derived by R.C. Clark & J.S. Reid.
(Clark, R. C. & Reid, J. S. (1995). Acta Cryst. A51, 887-897)
Empirical absorption correction using spherical harmonics,
implemented in SCALE3 ABSPACK scaling algorithm.
;
_exptl_crystal_colour 'lustrous black'
_exptl_crystal_density_diffrn 1.604
_exptl_crystal_description plate
_exptl_crystal_F_000 3352
_exptl_crystal_size_max 0.584
_exptl_crystal_size_mid 0.204
_exptl_crystal_size_min 0.015
_refine_diff_density_max 0.412
_refine_diff_density_min -0.361
_refine_diff_density_rms 0.075
_refine_ls_extinction_method none
_refine_ls_goodness_of_fit_ref 1.109
_refine_ls_hydrogen_treatment constr
_refine_ls_matrix_type full
_refine_ls_number_parameters 161
_refine_ls_number_reflns 2602
_refine_ls_number_restraints 36
_refine_ls_restrained_S_all 1.119
_refine_ls_R_factor_all 0.1363
_refine_ls_R_factor_gt 0.0844
_refine_ls_shift/su_max 0.000
_refine_ls_shift/su_mean 0.000
_refine_ls_structure_factor_coef Fsqd
_refine_ls_weighting_details 'w=1/[\s^2^(Fo^2^)+(0.0509P)^2^+45.7583P] where P=(Fo^2^+2Fc^2^)/3'
_refine_ls_weighting_scheme calc
_refine_ls_wR_factor_gt 0.1751
_refine_ls_wR_factor_ref 0.1964
_reflns_Friedel_coverage 0.000
_reflns_number_gt 1620
_reflns_number_total 2602
_reflns_threshold_expression 'I > 2\s(I)'
_cod_data_source_file d4dt00465e2.cif
_cod_data_source_block db30b_250_autored
_cod_depositor_comments 'Adding full bibliography for 7715611--7715614.cif.'
_cod_original_sg_symbol_H-M 'F d d d'
_cod_database_code 7715614
_shelx_shelxl_version_number 2018/3
_chemical_oxdiff_formula C30H32B2CoF8N12O2
_shelx_space_group_comment
;
The symmetry employed for this shelxl refinement is uniquely defined
by the following loop, which should always be used as a source of
symmetry information in preference to the above space-group names.
They are only intended as comments.
;
_reflns_odcompleteness_completeness 99.40
_reflns_odcompleteness_iscentric 1
_reflns_odcompleteness_theta 30.44
_olex2_refinement_description
;
1. Uiso/Uaniso restraints and constraints
Uanis(C1) \\sim Ueq, Uanis(C00C) \\sim Ueq: with sigma of 0.01 and sigma for
terminal atoms of 0.02
Uanis(N006) \\sim Ueq, Uanis(C007) \\sim Ueq, Uanis(N2) \\sim Ueq, Uanis(C0)
\\sim Ueq: with sigma of 0.01 and sigma for terminal atoms of 0.02
2. Others
 Fixed Sof: N006(0.5) C007(0.5) H00C(0.5) O00G(0.5) C00H(0.5) H00E(0.5)
 H00G(0.5) H00H(0.5) C1(0.5) H1A(0.5) H1B(0.5) H1C(0.5) C0(0.5) N2(0.5)
3.a Ternary CH refined with riding coordinates:
 C00C(H00C)
3.b Aromatic/amide H refined with riding coordinates:
 C00A(H00A), C00B(H00B), C00D(H00D), C00F(H00F)
3.c Idealised Me refined as rotating group:
 C00H(H00E,H00G,H00H), C1(H1A,H1B,H1C)
;
_olex2_submission_special_instructions 'No special instructions were received'
_oxdiff_exptl_absorpt_empirical_details
;
Empirical correction (ABSPACK) includes:
- Absorption correction using spherical harmonics
- Frame scaling
;
_oxdiff_exptl_absorpt_empirical_full_max 1.148
_oxdiff_exptl_absorpt_empirical_full_min 0.905

loop_
_space_group_symop_operation_xyz
'x, y, z'
'-x+3/4, -y+3/4, z'
'-x+3/4, y, -z+3/4'
'x, -y+3/4, -z+3/4'
'x, y+1/2, z+1/2'
'-x+3/4, -y+5/4, z+1/2'
'-x+3/4, y+1/2, -z+5/4'
'x, -y+5/4, -z+5/4'
'x+1/2, y, z+1/2'
'-x+5/4, -y+3/4, z+1/2'
'-x+5/4, y, -z+5/4'
'x+1/2, -y+3/4, -z+5/4'
'x+1/2, y+1/2, z'
'-x+5/4, -y+5/4, z'
'-x+5/4, y+1/2, -z+3/4'
'x+1/2, -y+5/4, -z+3/4'
'-x, -y, -z'
'x-3/4, y-3/4, -z'
'x-3/4, -y, z-3/4'
'-x, y-3/4, z-3/4'
'-x, -y+1/2, -z+1/2'
'x-3/4, y-1/4, -z+1/2'
'x-3/4, -y+1/2, z-1/4'
'-x, y-1/4, z-1/4'
'-x+1/2, -y, -z+1/2'
'x-1/4, y-3/4, -z+1/2'
'x-1/4, -y, z-1/4'
'-x+1/2, y-3/4, z-1/4'
'-x+1/2, -y+1/2, -z'
'x-1/4, y-1/4, -z'
'x-1/4, -y+1/2, z-3/4'
'-x+1/2, y-1/4, z-3/4'

loop_
_atom_site_label
_atom_site_type_symbol
_atom_site_fract_x
_atom_site_fract_y
_atom_site_fract_z
_atom_site_U_iso_or_equiv
_atom_site_adp_type
_atom_site_occupancy
_atom_site_site_symmetry_order
_atom_site_calc_flag
_atom_site_refinement_flags_posn
_atom_site_refinement_flags_adp
_atom_site_refinement_flags_occupancy
_atom_site_disorder_assembly
_atom_site_disorder_group
Co01 Co 0.125000 0.125000 0.625000 0.0354(3) Uani 1 4 d S T P A .
N002 N 0.125000 0.3906(3) 0.625000 0.0550(13) Uani 1 2 d S T P . .
N003 N 0.2368(3) 0.15060(19) 0.57864(11) 0.0441(8) Uani 1 1 d . . . . .
F004 F 0.2990(3) 0.3431(2) 0.68390(16) 0.1230(16) Uani 1 1 d . . . . .
N005 N 0.125000 0.2358(3) 0.625000 0.0450(11) Uani 1 2 d S T P . .
N006 N 0.1930(15) 0.2748(12) 0.5933(5) 0.031(3) Uani 0.5 1 d . U P A -1
C007 C 0.194(2) 0.3507(18) 0.5895(8) 0.057(6) Uani 0.5 1 d . U P A -1
F008 F 0.3385(3) 0.4336(2) 0.73242(15) 0.1274(16) Uani 1 1 d . . . . .
C009 C 0.2538(3) 0.2265(2) 0.57247(14) 0.0431(9) Uani 1 1 d . . . . .
C00A C 0.3298(4) 0.2530(3) 0.54500(17) 0.0694(14) Uani 1 1 d . . . . .
H00A H 0.340366 0.307126 0.540848 0.083 Uiso 1 1 calc R U . . .
C00B C 0.2961(4) 0.0992(3) 0.55717(15) 0.0563(12) Uani 1 1 d . . . . .
H00B H 0.284066 0.045166 0.561116 0.068 Uiso 1 1 calc R U . . .
C00C C 0.125000 0.4773(4) 0.625000 0.078(2) Uani 1 2 d S TU P A .
H00C H 0.180097 0.494775 0.604407 0.094 Uiso 0.5 1 calc R U P . .
C00D C 0.3733(4) 0.1225(4) 0.52985(16) 0.0744(15) Uani 1 1 d . . . . .
H00D H 0.414717 0.084970 0.515350 0.089 Uiso 1 1 calc R U . . .
B00E B 0.375000 0.375000 0.7066(3) 0.069(2) Uani 1 2 d S T P . .
C00F C 0.3905(4) 0.1993(4) 0.5236(2) 0.0833(18) Uani 1 1 d . . . . .
H00F H 0.443773 0.216080 0.504548 0.100 Uiso 1 1 calc R U . . .
O00G O 0.2377(6) 0.3911(3) 0.5653(2) 0.0676(19) Uani 0.5 1 d . . P A -1
C00H C 0.0297(10) 0.5103(6) 0.6094(5) 0.083(4) Uani 0.5 1 d . . P A -1
H00E H 0.009281 0.484481 0.581927 0.124 Uiso 0.5 1 calc R U P A -1
H00G H 0.038791 0.566030 0.603946 0.124 Uiso 0.5 1 calc R U P A -1
H00H H -0.023346 0.502715 0.631836 0.124 Uiso 0.5 1 calc R U P A -1
C1 C 0.1496(18) 0.5048(9) 0.6673(6) 0.143(7) Uani 0.5 1 d . U P A -1
H1A H 0.177686 0.557411 0.665008 0.214 Uiso 0.5 1 calc R U P A -1
H1B H 0.200419 0.470331 0.680810 0.214 Uiso 0.5 1 calc R U P A -1
H1C H 0.088025 0.505723 0.685657 0.214 Uiso 0.5 1 calc R U P A -1
C0 C 0.0693(18) 0.2766(16) 0.6465(6) 0.030(3) Uani 0.5 1 d . U P A -1
N2 N 0.0660(14) 0.3563(10) 0.6501(6) 0.033(3) Uani 0.5 1 d . U P A -1

loop_
_atom_site_aniso_label
_atom_site_aniso_U_11
_atom_site_aniso_U_22
_atom_site_aniso_U_33
_atom_site_aniso_U_23
_atom_site_aniso_U_13
_atom_site_aniso_U_12
Co01 0.0356(6) 0.0248(5) 0.0460(6) 0.000 0.000 0.000
N002 0.053(3) 0.026(2) 0.086(4) 0.000 -0.009(3) 0.000
N003 0.0427(19) 0.0391(17) 0.0506(19) -0.0018(15) -0.0020(16) 0.0040(14)
F004 0.123(3) 0.075(2) 0.171(4) -0.005(2) -0.069(3) -0.004(2)
N005 0.042(3) 0.033(2) 0.060(3) 0.000 0.007(3) 0.000
N006 0.033(6) 0.028(4) 0.034(7) 0.003(5) 0.009(5) -0.009(4)
C007 0.062(9) 0.050(8) 0.060(10) -0.012(6) 0.006(7) 0.009(5)
F008 0.129(3) 0.098(3) 0.155(4) -0.033(3) 0.048(3) -0.013(2)
C009 0.039(2) 0.039(2) 0.052(2) 0.0035(17) -0.0038(19) -0.0014(16)
C00A 0.055(3) 0.074(4) 0.080(3) 0.018(3) 0.011(3) -0.010(3)
C00B 0.053(3) 0.051(3) 0.065(3) -0.010(2) 0.000(2) 0.013(2)
C00C 0.092(5) 0.030(3) 0.114(6) 0.000 -0.007(5) 0.000
C00D 0.058(3) 0.101(4) 0.065(3) -0.004(3) 0.013(3) 0.029(3)
B00E 0.057(5) 0.064(5) 0.086(6) 0.000 0.000 -0.003(5)
C00F 0.061(3) 0.106(5) 0.083(4) 0.014(4) 0.027(3) 0.011(3)
O00G 0.079(5) 0.039(4) 0.085(5) 0.021(3) 0.010(4) -0.013(3)
C00H 0.091(9) 0.030(5) 0.126(11) -0.002(6) -0.029(8) 0.030(5)
C1 0.213(16) 0.076(9) 0.139(12) -0.028(9) -0.060(12) 0.020(11)
C0 0.026(6) 0.037(5) 0.029(7) 0.004(5) 0.008(5) -0.003(4)
N2 0.035(5) 0.020(4) 0.044(6) 0.004(4) 0.003(5) 0.005(3)

loop_
_atom_type_symbol
_atom_type_description
_atom_type_scat_dispersion_real
_atom_type_scat_dispersion_imag
_atom_type_scat_source
C C 0.0033 0.0016 'International Tables Vol C Tables 4.2.6.8 and 6.1.1.4'
H H 0.0000 0.0000 'International Tables Vol C Tables 4.2.6.8 and 6.1.1.4'
B B 0.0013 0.0007 'International Tables Vol C Tables 4.2.6.8 and 6.1.1.4'
Co Co 0.3494 0.9721 'International Tables Vol C Tables 4.2.6.8 and 6.1.1.4'
F F 0.0171 0.0103 'International Tables Vol C Tables 4.2.6.8 and 6.1.1.4'
N N 0.0061 0.0033 'International Tables Vol C Tables 4.2.6.8 and 6.1.1.4'
O O 0.0106 0.0060 'International Tables Vol C Tables 4.2.6.8 and 6.1.1.4'

loop_
_exptl_crystal_face_index_h
_exptl_crystal_face_index_k
_exptl_crystal_face_index_l
_exptl_crystal_face_perp_dist
1 0 0 0.0109
-1 0 0 0.0040
1 2 -1 0.0929
-1 -2 1 0.0719
0 -1 -1 0.1064
0 1 1 0.1664
0 2 1 0.1310
0 -2 -1 0.0870

loop_
_geom_angle_atom_site_label_1
_geom_angle_atom_site_label_2
_geom_angle_atom_site_label_3
_geom_angle
_geom_angle_site_symmetry_1
_geom_angle_site_symmetry_3
_geom_angle_publ_flag
N003 Co01 N003 155.49(18) 14_445 8_545 ?
N003 Co01 N003 90.23(18) 14_445 11_455 ?
N003 Co01 N003 94.94(18) 14_445 . ?
N003 Co01 N003 90.23(18) 8_545 . ?
N003 Co01 N003 155.49(18) 11_455 . ?
N003 Co01 N003 94.94(18) 8_545 11_455 ?
N005 Co01 N003 102.25(9) 14_445 . ?
N005 Co01 N003 102.25(9) . 8_545 ?
N005 Co01 N003 77.75(9) . 11_455 ?
N005 Co01 N003 77.75(9) 14_445 8_545 ?
N005 Co01 N003 77.75(9) 14_445 14_445 ?
N005 Co01 N003 77.75(9) . . ?
N005 Co01 N003 102.25(9) 14_445 11_455 ?
N005 Co01 N003 102.25(9) . 14_445 ?
N005 Co01 N005 180.0 . 14_445 ?
C00C N002 C007 116.0(11) . . ?
N2 N002 C007 125.2(7) . . ?
N2 N002 C00C 118.5(8) . . ?
C009 N003 Co01 114.8(3) . . ?
C009 N003 C00B 118.6(4) . . ?
C00B N003 Co01 126.5(3) . . ?
N006 N005 Co01 117.1(8) . . ?
C0 N005 Co01 125.7(12) . . ?
C0 N005 N006 117.0(7) . . ?
C007 N006 N005 121.2(16) . . ?
C007 N006 C009 125.6(17) . . ?
C009 N006 N005 113.1(15) . . ?
N006 C007 N002 112(2) . . ?
O00G C007 N002 117(2) . . ?
O00G C007 N006 131(2) . . ?
N003 C009 C00A 121.9(4) . . ?
N006 C009 N003 116.8(9) . . ?
N006 C009 C00A 121.3(9) . . ?
C009 C00A H00A 120.7 . . ?
C009 C00A C00F 118.7(5) . . ?
C00F C00A H00A 120.7 . . ?
N003 C00B H00B 119.1 . . ?
N003 C00B C00D 121.8(5) . . ?
C00D C00B H00B 119.1 . . ?
N002 C00C H00C 107.520(2) . 11_455 ?
N002 C00C H00C 107.5 . . ?
H00C C00C H00C 145.0 . 11_455 ?
C00H C00C N002 113.1(5) . . ?
C00H C00C H00C 107.5 . . ?
C00H C00C H00C 57.5(6) . 11_455 ?
C1 C00C N002 109.7(7) . . ?
C1 C00C H00C 107.5 . . ?
C1 C00C H00C 59.7(10) . 11_455 ?
C1 C00C C00H 111.3(9) . . ?
C00B C00D H00D 120.2 . . ?
C00F C00D C00B 119.6(5) . . ?
C00F C00D H00D 120.2 . . ?
F004 B00E F004 117.7(9) . 2 ?
F004 B00E F008 109.8(3) 2 2 ?
F004 B00E F008 104.7(2) 2 . ?
F004 B00E F008 104.7(2) . 2 ?
F004 B00E F008 109.8(3) . . ?
F008 B00E F008 110.0(8) . 2 ?
C00A C00F H00F 120.3 . . ?
C00D C00F C00A 119.5(5) . . ?
C00D C00F H00F 120.3 . . ?
C00C C00H H00C 42.7(3) . 11_455 ?
C00C C00H H00E 109.5 . . ?
C00C C00H H00G 109.5 . . ?
C00C C00H H00H 109.5 . . ?
H00E C00H H00C 139.9 . 11_455 ?
H00E C00H H00G 109.5 . . ?
H00E C00H H00H 109.5 . . ?
H00G C00H H00C 107.9 . 11_455 ?
H00G C00H H00H 109.5 . . ?
H00H C00H H00C 70.3 . 11_455 ?
C00C C1 H00C 43.9(5) . 11_455 ?
C00C C1 H1A 109.5 . . ?
C00C C1 H1B 109.5 . . ?
C00C C1 H1C 109.5 . . ?
H1A C1 H00C 113.9 . 11_455 ?
H1A C1 H1B 109.5 . . ?
H1A C1 H1C 109.5 . . ?
H1B C1 H00C 134.9 . 11_455 ?
H1B C1 H1C 109.5 . . ?
H1C C1 H00C 67.1 . 11_455 ?
N005 C0 N2 130.1(19) . . ?
N002 N2 C0 113.9(15) . . ?

loop_
_geom_bond_atom_site_label_1
_geom_bond_atom_site_label_2
_geom_bond_distance
_geom_bond_site_symmetry_2
_geom_bond_publ_flag
Co01 N003 2.075(3) . ?
Co01 N003 2.075(3) 8_545 ?
Co01 N003 2.075(3) 11_455 ?
Co01 N003 2.075(3) 14_445 ?
Co01 N005 1.906(4) . ?
Co01 N005 1.906(4) 14_445 ?
N002 C007 1.56(2) . ?
N002 C00C 1.491(7) . ?
N002 N2 1.235(18) . ?
N003 C009 1.338(5) . ?
N003 C00B 1.345(5) . ?
F004 B00E 1.328(6) . ?
N005 N006 1.472(17) . ?
N005 C0 1.20(2) . ?
N006 C007 1.31(4) . ?
N006 C009 1.311(18) . ?
C007 O00G 1.16(3) . ?
F008 B00E 1.362(7) . ?
C009 C00A 1.375(6) . ?
C00A H00A 0.9500 . ?
C00A C00F 1.381(8) . ?
C00B H00B 0.9500 . ?
C00B C00D 1.366(7) . ?
C00C H00C 1.0000 . ?
C00C H00C 1.0000 11_455 ?
C00C C00H 1.451(11) . ?
C00C C1 1.402(16) . ?
C00D H00D 0.9500 . ?
C00D C00F 1.354(8) . ?
C00F H00F 0.9500 . ?
C00H H00E 0.9800 . ?
C00H H00G 0.9800 . ?
C00H H00H 0.9800 . ?
C1 H1A 0.9800 . ?
C1 H1B 0.9800 . ?
C1 H1C 0.9800 . ?
C0 N2 1.38(3) . ?

loop_
_geom_torsion_atom_site_label_1
_geom_torsion_atom_site_label_2
_geom_torsion_atom_site_label_3
_geom_torsion_atom_site_label_4
_geom_torsion
_geom_torsion_site_symmetry_1
_geom_torsion_site_symmetry_2
_geom_torsion_site_symmetry_3
_geom_torsion_site_symmetry_4
_geom_torsion_publ_flag
Co01 N003 C009 N006 -5.6(10) . . . . ?
Co01 N003 C009 C00A 175.8(4) . . . . ?
Co01 N003 C00B C00D -174.6(3) . . . . ?
Co01 N005 N006 C007 176.6(18) . . . . ?
Co01 N005 N006 C009 -7.4(16) . . . . ?
Co01 N005 C0 N2 177.1(17) . . . . ?
N003 C009 C00A C00F -0.5(7) . . . . ?
N003 C00B C00D C00F -0.8(8) . . . . ?
N005 N006 C007 N002 5(3) . . . . ?
N005 N006 C007 O00G -175(2) . . . . ?
N005 N006 C009 N003 8.2(16) . . . . ?
N005 N006 C009 C00A -173.2(8) . . . . ?
N005 C0 N2 N002 6(3) . . . . ?
N006 N005 C0 N2 -8(4) . . . . ?
N006 C009 C00A C00F -179.1(11) . . . . ?
C007 N002 C00C C00H 109.5(13) . . . . ?
C007 N002 C00C C1 -125.7(16) . . . . ?
C007 N002 N2 C0 4(3) . . . . ?
C007 N006 C009 N003 -176(2) . . . . ?
C007 N006 C009 C00A 3(3) . . . . ?
C009 N003 C00B C00D 0.7(6) . . . . ?
C009 N006 C007 N002 -169.9(15) . . . . ?
C009 N006 C007 O00G 9(5) . . . . ?
C009 C00A C00F C00D 0.4(9) . . . . ?
C00B N003 C009 N006 178.7(10) . . . . ?
C00B N003 C009 C00A 0.0(6) . . . . ?
C00B C00D C00F C00A 0.2(9) . . . . ?
C00C N002 C007 N006 177.1(16) . . . . ?
C00C N002 C007 O00G -2(3) . . . . ?
C00C N002 N2 C0 177.8(13) . . . . ?
C0 N005 N006 C007 2(3) . . . . ?
C0 N005 N006 C009 177.6(6) . . . . ?
N2 N002 C007 N006 -9(4) . . . . ?
N2 N002 C007 O00G 172.2(8) . . . . ?
N2 N002 C00C C00H -65.2(11) . . . . ?
N2 N002 C00C C1 59.6(14) . . . . ?

loop_
_exptl_oxdiff_crystal_face_indexfrac_h
_exptl_oxdiff_crystal_face_indexfrac_k
_exptl_oxdiff_crystal_face_indexfrac_l
_exptl_oxdiff_crystal_face_x
_exptl_oxdiff_crystal_face_y
_exptl_oxdiff_crystal_face_z
0.9997 -0.0012 -0.0014 -0.0182 -0.0333 0.0386
-0.9997 0.0012 0.0014 0.0182 0.0333 -0.0386
1.0008 2.0006 -0.9975 -0.0493 0.0340 0.0818
-1.0008 -2.0006 0.9975 0.0493 -0.0340 -0.0818
-0.0012 -0.9991 -1.0019 0.0415 -0.0231 -0.0003
0.0012 0.9991 1.0019 -0.0415 0.0231 0.0003
0.0020 1.9994 1.0038 -0.0657 0.0532 0.0148
-0.0020 -1.9994 -1.0038 0.0657 -0.0532 -0.0148
